data_7041592
loop_
_publ_author_name
'Aulakh, Jaspreet K.'
'Lobana, Tarlok S.'
'Sood, Henna'
'Arora, Daljit S.'
'Garcia-Santos, Isabel'
'Hundal, Geeta'
'Kaur, Manpreet'
'Smolenski, Victoria A.'
'Jasinski, Jerry P.'

_publ_section_title
;
 Variable coordination and C-S bond cleavage activity of N-substituted
 imidazolidine-2-thiones towards copper: synthesis, spectroscopy,
 structures, ESI-mass and antimicrobial studies.
;
_journal_issue 4
_journal_name_full 'Dalton transactions (Cambridge, England : 2003)'
_journal_page_first 1324
_journal_page_last 1339
_journal_paper_doi 10.1039/c6dt04103e
_journal_volume 46
_journal_year 2017
_chemical_formula_moiety 'C8 H16 Cu I N4 S2'
_chemical_formula_sum 'C8 H16 Cu I N4 S2'
_chemical_formula_weight 422.81
_chemical_name_systematic
; 
 ? 
;
_space_group_IT_number 15
_symmetry_cell_setting monoclinic
_symmetry_space_group_name_Hall '-C 2yc'
_symmetry_space_group_name_H-M 'C 1 2/c 1'
_atom_sites_solution_hydrogens geom
_atom_sites_solution_primary direct
_atom_sites_solution_secondary difmap
_audit_creation_method SHELXL-97
_audit_update_record
;
2016-11-18 deposited with the CCDC.
2016-12-26 downloaded from the CCDC.
;
_cell_angle_alpha 90.00
_cell_angle_beta 109.448(5)
_cell_angle_gamma 90.00
_cell_formula_units_Z 4
_cell_length_a 13.710(3)
_cell_length_b 7.422(4)
_cell_length_c 14.723(2)
_cell_measurement_reflns_used 5860
_cell_measurement_temperature 100(2)
_cell_measurement_theta_max 27.44
_cell_measurement_theta_min 2.93
_cell_volume 1412.7(8)
_computing_cell_refinement 'Bruker SAINT'
_computing_data_collection 'Bruker APEX2'
_computing_data_reduction 'Bruker SAINT'
_computing_molecular_graphics 'Bruker SHELXTL'
_computing_publication_material 'Bruker SHELXTL'
_computing_structure_refinement 'SHELXL-97 (Sheldrick, 2008)'
_computing_structure_solution 'SIR-92 (Altomare et al.,1994)'
_diffrn_ambient_temperature 100(2)
_diffrn_measured_fraction_theta_full 0.999
_diffrn_measured_fraction_theta_max 0.999
_diffrn_measurement_device_type 'Bruker APEX-II CCD'
_diffrn_measurement_method '\f and \w scans'
_diffrn_radiation_monochromator graphite
_diffrn_radiation_source 'fine-focus sealed tube'
_diffrn_radiation_type MoK\a
_diffrn_radiation_wavelength 0.71073
_diffrn_reflns_av_R_equivalents 0.0376
_diffrn_reflns_av_sigmaI/netI 0.0237
_diffrn_reflns_limit_h_max 17
_diffrn_reflns_limit_h_min -16
_diffrn_reflns_limit_k_max 8
_diffrn_reflns_limit_k_min -9
_diffrn_reflns_limit_l_max 18
_diffrn_reflns_limit_l_min -19
_diffrn_reflns_number 12376
_diffrn_reflns_theta_full 27.50
_diffrn_reflns_theta_max 27.50
_diffrn_reflns_theta_min 2.93
_exptl_absorpt_coefficient_mu 4.008
_exptl_absorpt_correction_T_max 0.7456
_exptl_absorpt_correction_T_min 0.5763
_exptl_absorpt_correction_type multi-scan
_exptl_absorpt_process_details sadabs
_exptl_crystal_colour colorless
_exptl_crystal_density_diffrn 1.988
_exptl_crystal_density_method 'not measured'
_exptl_crystal_description needles
_exptl_crystal_F_000 824
_exptl_crystal_size_max 0.21
_exptl_crystal_size_mid 0.17
_exptl_crystal_size_min 0.10
_refine_diff_density_max 0.669
_refine_diff_density_min -0.448
_refine_diff_density_rms 0.111
_refine_ls_extinction_method none
_refine_ls_goodness_of_fit_ref 0.971
_refine_ls_hydrogen_treatment none
_refine_ls_matrix_type full
_refine_ls_number_parameters 78
_refine_ls_number_reflns 1621
_refine_ls_number_restraints 1
_refine_ls_restrained_S_all 0.971
_refine_ls_R_factor_all 0.0283
_refine_ls_R_factor_gt 0.0242
_refine_ls_shift/su_max 0.000
_refine_ls_shift/su_mean 0.000
_refine_ls_structure_factor_coef Fsqd
_refine_ls_weighting_details 'calc w=1/[\s^2^(Fo^2^)+(0.0391P)^2^+4.7630P] where P=(Fo^2^+2Fc^2^)/3'
_refine_ls_weighting_scheme calc
_refine_ls_wR_factor_gt 0.0613
_refine_ls_wR_factor_ref 0.0647
_reflns_number_gt 1469
_reflns_number_total 1621
_reflns_threshold_expression >2sigma(I)
_cod_data_source_file c6dt04103e2.cif
_cod_data_source_block 5
_cod_depositor_comments 'Adding full bibliography for 7041581--7041593.cif.'
_cod_original_sg_symbol_Hall '-c 2yc'
_cod_original_sg_symbol_H-M C2/c
_cod_database_code 7041592

loop_
_symmetry_equiv_pos_as_xyz
'x, y, z'
'-x, y, -z+1/2'
'x+1/2, y+1/2, z'
'-x+1/2, y+1/2, -z+1/2'
'-x, -y, -z'
'x, -y, z-1/2'
'-x+1/2, -y+1/2, -z'
'x+1/2, -y+1/2, z-1/2'

loop_
_atom_site_label
_atom_site_type_symbol
_atom_site_fract_x
_atom_site_fract_y
_atom_site_fract_z
_atom_site_U_iso_or_equiv
_atom_site_adp_type
_atom_site_occupancy
_atom_site_symmetry_multiplicity
_atom_site_calc_flag
_atom_site_refinement_flags
C1 C 0.3827(2) 0.0952(4) 0.0194(2) 0.0185(5) Uani 1 1 d .
C2 C 0.3126(2) 0.1800(5) -0.1401(2) 0.0250(6) Uani 1 1 d .
H2A H 0.2375 0.1876 -0.1758 0.030 Uiso 1 1 calc R
H2B H 0.3500 0.1626 -0.1865 0.030 Uiso 1 1 calc R
C3 C 0.3510(3) 0.3489(5) -0.0787(2) 0.0254(7) Uani 1 1 d .
H3A H 0.4055 0.4113 -0.0969 0.030 Uiso 1 1 calc R
H3B H 0.2936 0.4339 -0.0844 0.030 Uiso 1 1 calc R
C4 C 0.3158(3) -0.1510(5) -0.0984(2) 0.0312(8) Uani 1 1 d .
H4A H 0.3383 -0.2286 -0.0414 0.047 Uiso 1 1 calc R
H4B H 0.3541 -0.1824 -0.1417 0.047 Uiso 1 1 calc R
H4C H 0.2416 -0.1681 -0.1319 0.047 Uiso 1 1 calc R
N1 N 0.3922(2) 0.2731(4) 0.01859(19) 0.0297(6) Uani 1 1 d D
H1A H 0.420(3) 0.330(5) 0.0724(19) 0.036 Uiso 1 1 d D
N2 N 0.3354(2) 0.0347(4) -0.06936(18) 0.0241(6) Uani 1 1 d .
S1 S 0.42395(6) -0.03944(10) 0.11928(5) 0.02224(17) Uani 1 1 d .
Cu1 Cu 0.5000 0.12895(7) 0.2500 0.01992(13) Uani 1 2 d S
I1 I 0.5000 0.47399(4) 0.2500 0.02138(10) Uani 1 2 d S

loop_
_atom_site_aniso_label
_atom_site_aniso_U_11
_atom_site_aniso_U_22
_atom_site_aniso_U_33
_atom_site_aniso_U_23
_atom_site_aniso_U_13
_atom_site_aniso_U_12
C1 0.0149(12) 0.0238(15) 0.0168(12) -0.0013(11) 0.0052(10) 0.0001(11)
C2 0.0220(14) 0.0361(17) 0.0148(13) 0.0066(12) 0.0031(11) 0.0042(13)
C3 0.0294(15) 0.0266(17) 0.0204(14) 0.0089(12) 0.0086(12) 0.0017(13)
C4 0.0374(18) 0.0311(18) 0.0232(15) -0.0079(13) 0.0075(14) -0.0086(15)
N1 0.0440(16) 0.0222(14) 0.0171(12) 0.0022(10) 0.0024(11) 0.0003(12)
N2 0.0282(13) 0.0252(14) 0.0169(11) -0.0008(10) 0.0047(10) -0.0057(11)
S1 0.0261(4) 0.0183(4) 0.0172(3) 0.0019(3) 0.0004(3) -0.0014(3)
Cu1 0.0203(2) 0.0225(3) 0.0152(2) 0.000 0.00356(18) 0.000
I1 0.02677(16) 0.01955(15) 0.01823(14) 0.000 0.00802(10) 0.000

loop_
_atom_type_symbol
_atom_type_description
_atom_type_scat_dispersion_real
_atom_type_scat_dispersion_imag
_atom_type_scat_source
C C 0.0033 0.0016 'International Tables Vol C Tables 4.2.6.8 and 6.1.1.4'
H H 0.0000 0.0000 'International Tables Vol C Tables 4.2.6.8 and 6.1.1.4'
N N 0.0061 0.0033 'International Tables Vol C Tables 4.2.6.8 and 6.1.1.4'
S S 0.1246 0.1234 'International Tables Vol C Tables 4.2.6.8 and 6.1.1.4'
Cu Cu 0.3201 1.2651 'International Tables Vol C Tables 4.2.6.8 and 6.1.1.4'
I I -0.4742 1.8119 'International Tables Vol C Tables 4.2.6.8 and 6.1.1.4'

loop_
_geom_angle_atom_site_label_1
_geom_angle_atom_site_label_2
_geom_angle_atom_site_label_3
_geom_angle
_geom_angle_site_symmetry_1
N1 C1 N2 110.2(3) .
N1 C1 S1 125.7(2) .
N2 C1 S1 124.1(2) .
N2 C2 C3 103.5(2) .
N2 C2 H2A 111.1 .
C3 C2 H2A 111.1 .
N2 C2 H2B 111.1 .
C3 C2 H2B 111.1 .
H2A C2 H2B 109.0 .
N1 C3 C2 102.0(3) .
N1 C3 H3A 111.4 .
C2 C3 H3A 111.4 .
N1 C3 H3B 111.4 .
C2 C3 H3B 111.4 .
H3A C3 H3B 109.2 .
N2 C4 H4A 109.5 .
N2 C4 H4B 109.5 .
H4A C4 H4B 109.5 .
N2 C4 H4C 109.5 .
H4A C4 H4C 109.5 .
H4B C4 H4C 109.5 .
C1 N1 C3 112.6(3) .
C1 N1 H1A 119(3) .
C3 N1 H1A 128(3) .
C1 N2 C4 126.6(3) .
C1 N2 C2 111.7(3) .
C4 N2 C2 121.4(3) .
C1 S1 Cu1 109.80(11) .
S1 Cu1 S1 112.17(5) 2_655
S1 Cu1 I1 123.92(3) 2_655
S1 Cu1 I1 123.92(3) .

loop_
_geom_bond_atom_site_label_1
_geom_bond_atom_site_label_2
_geom_bond_distance
_geom_bond_site_symmetry_2
C1 N1 1.327(4) .
C1 N2 1.329(4) .
C1 S1 1.711(3) .
C2 N2 1.459(4) .
C2 C3 1.532(5) .
C2 H2A 0.9900 .
C2 H2B 0.9900 .
C3 N1 1.466(4) .
C3 H3A 0.9900 .
C3 H3B 0.9900 .
C4 N2 1.441(4) .
C4 H4A 0.9800 .
C4 H4B 0.9800 .
C4 H4C 0.9800 .
N1 H1A 0.865(19) .
S1 Cu1 2.2399(9) .
Cu1 S1 2.2399(9) 2_655
Cu1 I1 2.5609(15) .

loop_
_geom_torsion_atom_site_label_1
_geom_torsion_atom_site_label_2
_geom_torsion_atom_site_label_3
_geom_torsion_atom_site_label_4
_geom_torsion
_geom_torsion_site_symmetry_4
N2 C2 C3 N1 1.1(3) .
N2 C1 N1 C3 -1.6(4) .
S1 C1 N1 C3 178.9(2) .
C2 C3 N1 C1 0.2(4) .
N1 C1 N2 C4 176.6(3) .
S1 C1 N2 C4 -3.9(5) .
N1 C1 N2 C2 2.4(4) .
S1 C1 N2 C2 -178.1(2) .
C3 C2 N2 C1 -2.2(4) .
C3 C2 N2 C4 -176.7(3) .
N1 C1 S1 Cu1 -1.1(3) .
N2 C1 S1 Cu1 179.4(2) .
C1 S1 Cu1 S1 -171.92(11) 2_655
C1 S1 Cu1 I1 8.08(11) .
